data_7155372
loop_
_publ_author_name
'Gan, Xiaoping'
'Liu, Guangjin'
'Chu, Mingjie'
'Xi, Wengang'
'Ren, Zili'
'Zhang, Xiuli'
'Tian, Yupeng'
'Zhou, Hongping'

_publ_section_title
;
 Intermolecular interactions boost aggregation induced emission in
 carbazole Schiff base derivatives.
;
_journal_issue 1
_journal_name_full 'Organic &amp; biomolecular chemistry'
_journal_page_first 256
_journal_page_last 264
_journal_paper_doi 10.1039/c6ob02181f
_journal_volume 15
_journal_year 2016
_chemical_formula_moiety 'Cu2 F4 Fe H8 O8 P'
_chemical_formula_sum 'Cu2 F4 Fe H8 O8 P'
_chemical_formula_weight 425.98
_space_group_crystal_system monoclinic
_space_group_IT_number 15
_space_group_name_Hall '-C 2yc'
_space_group_name_H-M_alt 'C 1 2/c 1'
_symmetry_cell_setting monoclinic
_symmetry_Int_Tables_number 15
_symmetry_space_group_name_Hall '-C 2yc'
_symmetry_space_group_name_H-M 'C 1 2/c 1'
_atom_sites_solution_hydrogens difmap
_audit_creation_method SHELXL-2014/7
_audit_update_record
;
2014-12-23 deposited with the CCDC.
2016-11-21 downloaded from the CCDC.
;
_cell_angle_alpha 90
_cell_angle_beta 105.2879(14)
_cell_angle_gamma 90
_cell_formula_units_Z 4
_cell_length_a 7.7546(4)
_cell_length_b 12.1290(6)
_cell_length_c 9.9209(6)
_cell_measurement_temperature 296(2)
_cell_volume 900.10(8)
_computing_cell_refinement RAPID-AUTO
_computing_data_collection RAPID-AUTO
_computing_data_reduction RAPID-AUTO
_computing_molecular_graphics 'Ortep-3 for Windows (Farrugia, 1997)'
_computing_publication_material 'WinGX publication routines (Farrugia, 2012)'
_computing_structure_refinement 'SHELXL-2014/7 (Sheldrick, 2014)'
_computing_structure_solution 'SHELXT-2014/7 (Sheldrick, 2014)'
_diffrn_ambient_temperature 296(2)
_diffrn_measured_fraction_theta_full 1.000
_diffrn_measured_fraction_theta_max 1.000
_diffrn_radiation_probe x-ray
_diffrn_radiation_type MoK\a
_diffrn_radiation_wavelength 0.71073
_diffrn_reflns_av_R_equivalents 0.0286
_diffrn_reflns_av_unetI/netI 0.0141
_diffrn_reflns_Laue_measured_fraction_full 1.000
_diffrn_reflns_Laue_measured_fraction_max 1.000
_diffrn_reflns_limit_h_max 9
_diffrn_reflns_limit_h_min -9
_diffrn_reflns_limit_k_max 14
_diffrn_reflns_limit_k_min -14
_diffrn_reflns_limit_l_max 11
_diffrn_reflns_limit_l_min -11
_diffrn_reflns_number 8558
_diffrn_reflns_point_group_measured_fraction_full 1.000
_diffrn_reflns_point_group_measured_fraction_max 1.000
_diffrn_reflns_theta_full 25.242
_diffrn_reflns_theta_max 25.256
_diffrn_reflns_theta_min 3.200
_diffrn_source 'fine-focus sealed tube'
_diffrn_source_type graphite
_exptl_absorpt_coefficient_mu 6.546
_exptl_absorpt_correction_T_max 0.877
_exptl_absorpt_correction_T_min 0.682
_exptl_absorpt_correction_type multi-scan
_exptl_absorpt_process_details RAPID-AUTO-2.4
_exptl_crystal_colour blue
_exptl_crystal_density_diffrn 3.144
_exptl_crystal_description block
_exptl_crystal_F_000 828
_exptl_crystal_size_max 0.06
_exptl_crystal_size_mid 0.05
_exptl_crystal_size_min 0.02
_refine_diff_density_max 0.357
_refine_diff_density_min -0.560
_refine_diff_density_rms 0.091
_refine_ls_extinction_method none
_refine_ls_goodness_of_fit_ref 1.034
_refine_ls_hydrogen_treatment refxyz
_refine_ls_matrix_type full
_refine_ls_number_parameters 87
_refine_ls_number_reflns 822
_refine_ls_number_restraints 0
_refine_ls_restrained_S_all 1.034
_refine_ls_R_factor_all 0.0189
_refine_ls_R_factor_gt 0.0171
_refine_ls_shift/su_max 0.000
_refine_ls_shift/su_mean 0.000
_refine_ls_structure_factor_coef Fsqd
_refine_ls_weighting_details 'w=1/[\s^2^(Fo^2^)+(0.0269P)^2^+3.9421P] where P=(Fo^2^+2Fc^2^)/3'
_refine_ls_weighting_scheme calc
_refine_ls_wR_factor_gt 0.0480
_refine_ls_wR_factor_ref 0.0489
_reflns_Friedel_coverage 0.000
_reflns_number_gt 776
_reflns_number_total 822
_reflns_threshold_expression 'I > 2\s(I)'
_cod_data_source_file c6ob02181f2.cif
_cod_data_source_block Cu2FeF4H8O8P
_cod_depositor_comments 'Adding full bibliography for 7155369--7155373.cif.'
_cod_original_cell_volume 900.09(8)
_cod_original_sg_symbol_H-M 'C 2/c'
_cod_database_code 7155372
_shelx_space_group_comment
;
The symmetry employed for this shelxl refinement is uniquely defined
by the following loop, which should always be used as a source of
symmetry information in preference to the above space-group names.
They are only intended as comments.
;

loop_
_space_group_symop_operation_xyz
'x, y, z'
'-x, y, -z+1/2'
'x+1/2, y+1/2, z'
'-x+1/2, y+1/2, -z+1/2'
'-x, -y, -z'
'x, -y, z-1/2'
'-x+1/2, -y+1/2, -z'
'x+1/2, -y+1/2, z-1/2'

loop_
_atom_site_label
_atom_site_type_symbol
_atom_site_fract_x
_atom_site_fract_y
_atom_site_fract_z
_atom_site_U_iso_or_equiv
_atom_site_adp_type
_atom_site_occupancy
_atom_site_site_symmetry_order
_atom_site_calc_flag
_atom_site_refinement_flags_posn
_atom_site_refinement_flags_adp
_atom_site_refinement_flags_occupancy
Cu Cu 0.33344(4) 0.44217(3) 0.51003(3) 0.01165(13) Uani 1 1 d . . .
Fe Fe 0.7500 0.7500 1.0000 0.00806(15) Uani 1 2 d S . P
P P 0.5000 0.60483(8) 0.7500 0.0109(2) Uani 1 2 d S T P
F1 F 0.8455(2) 0.60936(13) 1.07702(18) 0.0175(4) Uani 1 1 d . . .
F2 F 0.9696(2) 0.78660(14) 0.95279(18) 0.0174(4) Uani 1 1 d . . .
O2 O 0.5327(2) 0.52585(16) 0.63286(19) 0.0111(4) Uani 1 1 d . . .
O1 O 0.6657(3) 0.67572(16) 0.81045(19) 0.0142(4) Uani 1 1 d . . .
O3 O 0.1505(3) 0.3650(2) 0.3756(2) 0.0196(5) Uani 1 1 d . . .
O4 O 0.2023(3) 0.4120(2) 0.6484(3) 0.0261(5) Uani 1 1 d . . .
H1 H 0.113(6) 0.325(4) 0.402(5) 0.031 Uiso 1 1 d . U .
H3 H 0.095(6) 0.407(3) 0.631(4) 0.031 Uiso 1 1 d . U .
H2 H 0.189(5) 0.340(3) 0.310(5) 0.031 Uiso 1 1 d . U .
H4 H 0.220(6) 0.413(3) 0.723(5) 0.031 Uiso 1 1 d . U .

loop_
_atom_site_aniso_label
_atom_site_aniso_U_11
_atom_site_aniso_U_22
_atom_site_aniso_U_33
_atom_site_aniso_U_23
_atom_site_aniso_U_13
_atom_site_aniso_U_12
Cu 0.0107(2) 0.0155(2) 0.00935(19) -0.00238(13) 0.00366(14) -0.00511(12)
Fe 0.0081(3) 0.0081(3) 0.0081(3) -0.0006(2) 0.0024(2) -0.00014(19)
P 0.0125(5) 0.0116(5) 0.0088(5) 0.000 0.0034(4) 0.000
F1 0.0181(8) 0.0144(8) 0.0194(9) 0.0037(7) 0.0035(7) 0.0034(7)
F2 0.0137(8) 0.0169(9) 0.0247(9) -0.0055(7) 0.0107(7) -0.0027(7)
O2 0.0099(9) 0.0139(10) 0.0099(10) -0.0009(7) 0.0033(8) -0.0029(7)
O1 0.0142(10) 0.0198(10) 0.0089(9) -0.0028(8) 0.0036(8) -0.0048(8)
O3 0.0197(11) 0.0259(12) 0.0150(11) -0.0040(9) 0.0080(9) -0.0116(9)
O4 0.0210(12) 0.0463(15) 0.0127(11) -0.0033(11) 0.0075(10) -0.0139(11)

loop_
_atom_type_symbol
_atom_type_description
_atom_type_scat_dispersion_real
_atom_type_scat_dispersion_imag
_atom_type_scat_source
Cu Cu 0.3201 1.2651 'International Tables Vol C Tables 4.2.6.8 and 6.1.1.4'
F F 0.0171 0.0103 'International Tables Vol C Tables 4.2.6.8 and 6.1.1.4'
Fe Fe 0.3463 0.8444 'International Tables Vol C Tables 4.2.6.8 and 6.1.1.4'
H H 0.0000 0.0000 'International Tables Vol C Tables 4.2.6.8 and 6.1.1.4'
O O 0.0106 0.0060 'International Tables Vol C Tables 4.2.6.8 and 6.1.1.4'
P P 0.1023 0.0942 'International Tables Vol C Tables 4.2.6.8 and 6.1.1.4'

loop_
_geom_angle_atom_site_label_1
_geom_angle_atom_site_label_2
_geom_angle_atom_site_label_3
_geom_angle
_geom_angle_site_symmetry_1
_geom_angle_site_symmetry_3
O3 Cu O4 88.30(10) . .
O3 Cu O2 174.16(9) . .
O4 Cu O2 97.50(9) . .
O3 Cu O2 91.65(9) . 5_666
O4 Cu O2 179.60(10) . 5_666
O2 Cu O2 82.54(8) . 5_666
O3 Cu F2 92.73(9) . 4_646
O4 Cu F2 100.01(9) . 4_646
O2 Cu F2 86.93(7) . 4_646
O2 Cu F2 80.39(7) 5_666 4_646
O3 Cu Cu 132.59(7) . 5_666
O4 Cu Cu 139.09(8) . 5_666
O2 Cu Cu 41.60(5) . 5_666
O2 Cu Cu 40.94(5) 5_666 5_666
F2 Cu Cu 81.53(4) 4_646 5_666
F2 Fe F2 180.00(9) . 7_667
F2 Fe F1 88.38(7) . 7_667
F2 Fe F1 91.62(7) 7_667 7_667
F2 Fe F1 91.62(7) . .
F2 Fe F1 88.38(7) 7_667 .
F1 Fe F1 180.0 7_667 .
F2 Fe O1 88.07(7) . .
F2 Fe O1 91.93(7) 7_667 .
F1 Fe O1 91.67(8) 7_667 .
F1 Fe O1 88.33(8) . .
F2 Fe O1 91.93(7) . 7_667
F2 Fe O1 88.07(7) 7_667 7_667
F1 Fe O1 88.33(8) 7_667 7_667
F1 Fe O1 91.67(8) . 7_667
O1 Fe O1 180.0 . 7_667
O1 P O1 111.67(16) 2_656 .
O1 P O2 109.51(10) 2_656 .
O1 P O2 110.38(10) . .
O1 P O2 110.37(10) 2_656 2_656
O1 P O2 109.51(10) . 2_656
O2 P O2 105.21(15) . 2_656
Fe F2 Cu 135.29(8) . 4_656
P O2 Cu 120.96(10) . .
P O2 Cu 128.15(11) . 5_666
Cu O2 Cu 97.46(8) . 5_666
P O1 Fe 130.05(11) . .
Cu O3 H1 114(4) . .
Cu O3 H2 111(3) . .
H1 O3 H2 109(5) . .
Cu O4 H3 124(3) . .
Cu O4 H4 137(3) . .
H3 O4 H4 97(4) . .

loop_
_geom_bond_atom_site_label_1
_geom_bond_atom_site_label_2
_geom_bond_distance
_geom_bond_site_symmetry_2
Cu O3 1.916(2) .
Cu O4 1.947(2) .
Cu O2 1.9773(19) .
Cu O2 2.0033(18) 5_666
Cu F2 2.3944(16) 4_646
Cu Cu 2.9919(6) 5_666
Fe F2 1.9328(16) .
Fe F2 1.9328(16) 7_667
Fe F1 1.9349(16) 7_667
Fe F1 1.9349(16) .
Fe O1 2.0315(19) .
Fe O1 2.0315(19) 7_667
P O1 1.5312(19) 2_656
P O1 1.5312(19) .
P O2 1.5773(19) .
P O2 1.5773(19) 2_656
F2 Cu 2.3944(16) 4_656
O2 Cu 2.0033(18) 5_666
O3 H1 0.65(4) .
O3 H2 0.84(5) .
O4 H3 0.81(4) .
O4 H4 0.72(5) .
